data_7060484
loop_
_publ_author_name
'Lamprecht, Zandria'
'Malan, Frederick P.'
'Lotz, Simon'
'Bezuidenhout, Daniela I.'

_publ_section_title
;
 Synthesis and structure of thienyl Fischer carbene complexes of PtII for
 application in alkyne hydrosilylation
;
_journal_issue 14
_journal_name_full 'New Journal of Chemistry'
_journal_page_first 6220
_journal_page_last 6230
_journal_paper_doi 10.1039/D1NJ00791B
_journal_volume 45
_journal_year 2021
_chemical_formula_sum 'C14 H9 N O5 S2 W'
_chemical_formula_weight 519.19
_space_group_crystal_system triclinic
_space_group_IT_number 2
_space_group_name_Hall '-P 1'
_space_group_name_H-M_alt 'P -1'
_atom_sites_solution_hydrogens geom
_audit_creation_method SHELXL-2018/3
_audit_update_record
;
2021-02-04 deposited with the CCDC.	2021-03-16 downloaded from the CCDC.
;
_cell_angle_alpha 103.000(8)
_cell_angle_beta 94.315(7)
_cell_angle_gamma 90.165(7)
_cell_formula_units_Z 4
_cell_length_a 6.5766(10)
_cell_length_b 14.830(2)
_cell_length_c 17.779(3)
_cell_measurement_reflns_used 9766
_cell_measurement_temperature 150(2)
_cell_measurement_theta_max 26.45
_cell_measurement_theta_min 2.36
_cell_volume 1684.4(4)
_computing_structure_refinement 'SHELXL-2018/3 (Sheldrick, 2018)'
_computing_structure_solution 'SHELXT 2014/5 (Sheldrick, 2014)'
_diffrn_ambient_temperature 150(2)
_diffrn_measured_fraction_theta_full 0.998
_diffrn_measured_fraction_theta_max 0.940
_diffrn_measurement_device_type 'Bruker APEX-II CCD'
_diffrn_measurement_method '\f and \w scans'
_diffrn_radiation_type MoK\a
_diffrn_radiation_wavelength 0.71073
_diffrn_reflns_av_R_equivalents 0.0976
_diffrn_reflns_av_unetI/netI 0.0826
_diffrn_reflns_Laue_measured_fraction_full 0.998
_diffrn_reflns_Laue_measured_fraction_max 0.940
_diffrn_reflns_limit_h_max 8
_diffrn_reflns_limit_h_min -8
_diffrn_reflns_limit_k_max 18
_diffrn_reflns_limit_k_min -18
_diffrn_reflns_limit_l_max 22
_diffrn_reflns_limit_l_min -22
_diffrn_reflns_number 38129
_diffrn_reflns_point_group_measured_fraction_full 0.998
_diffrn_reflns_point_group_measured_fraction_max 0.940
_diffrn_reflns_theta_full 25.242
_diffrn_reflns_theta_max 27.096
_diffrn_reflns_theta_min 2.359
_exptl_absorpt_coefficient_mu 7.127
_exptl_absorpt_correction_T_max 1.0000
_exptl_absorpt_correction_T_min 0.5384
_exptl_absorpt_correction_type multi-scan
_exptl_absorpt_process_details
;
SADABS-2016/2 (Bruker,2016/2) was used for absorption correction.
wR2(int) was 0.1643 before and 0.0674 after correction.
The Ratio of minimum to maximum transmission is 0.7223.
The \l/2 correction factor is Not present.
;
_exptl_crystal_colour yellow
_exptl_crystal_density_diffrn 2.047
_exptl_crystal_description plate
_exptl_crystal_F_000 984
_exptl_crystal_size_max 0.274
_exptl_crystal_size_mid 0.241
_exptl_crystal_size_min 0.074
_refine_diff_density_max 3.187
_refine_diff_density_min -5.371
_refine_diff_density_rms 0.273
_refine_ls_extinction_method none
_refine_ls_goodness_of_fit_ref 1.039
_refine_ls_hydrogen_treatment constr
_refine_ls_matrix_type full
_refine_ls_number_parameters 413
_refine_ls_number_reflns 6996
_refine_ls_number_restraints 0
_refine_ls_restrained_S_all 1.039
_refine_ls_R_factor_all 0.0848
_refine_ls_R_factor_gt 0.0537
_refine_ls_shift/su_max 0.001
_refine_ls_shift/su_mean 0.000
_refine_ls_structure_factor_coef Fsqd
_refine_ls_weighting_details 'w=1/[\s^2^(Fo^2^)+(0.0445P)^2^+20.5239P] where P=(Fo^2^+2Fc^2^)/3'
_refine_ls_weighting_scheme calc
_refine_ls_wR_factor_gt 0.1134
_refine_ls_wR_factor_ref 0.1241
_reflns_Friedel_coverage 0.000
_reflns_number_gt 5113
_reflns_number_total 6996
_reflns_threshold_expression 'I > 2\s(I)'
_cod_data_source_file d1nj00791b2.cif
_cod_data_source_block mo_ZL354_0m_b
_cod_depositor_comments 'Adding full bibliography for 7060481--7060486.cif.'
_cod_original_cell_volume 1684.4(5)
_cod_database_code 7060484
_shelx_shelxl_version_number 2018/3
_shelx_space_group_comment
;
The symmetry employed for this shelxl refinement is uniquely defined
by the following loop, which should always be used as a source of
symmetry information in preference to the above space-group names.
They are only intended as comments.
;

loop_
_space_group_symop_operation_xyz
'x, y, z'
'-x, -y, -z'

loop_
_atom_site_label
_atom_site_type_symbol
_atom_site_fract_x
_atom_site_fract_y
_atom_site_fract_z
_atom_site_U_iso_or_equiv
_atom_site_adp_type
_atom_site_occupancy
_atom_site_site_symmetry_order
_atom_site_calc_flag
_atom_site_refinement_flags_posn
_atom_site_refinement_flags_adp
_atom_site_refinement_flags_occupancy
_atom_site_disorder_assembly
_atom_site_disorder_group
W1 W 1.03332(6) 0.08462(3) 0.16739(2) 0.02010(13) Uani 1 1 d . . . . .
S1 S 1.1818(5) 0.3409(2) 0.32262(18) 0.0421(8) Uani 1 1 d . . . . .
C3 C 0.7533(16) 0.0395(7) 0.1119(6) 0.023(2) Uani 1 1 d . . . . .
O3 O 0.5988(11) 0.0126(6) 0.0813(5) 0.038(2) Uani 1 1 d . . . . .
C5 C 1.3135(16) 0.1201(8) 0.2231(6) 0.030(3) Uani 1 1 d . . . . .
O5 O 1.4750(12) 0.1342(7) 0.2535(5) 0.051(2) Uani 1 1 d . . . . .
O2 O 1.1989(13) 0.1510(6) 0.0248(5) 0.043(2) Uani 1 1 d . . . . .
C4 C 1.1339(15) -0.0452(8) 0.1262(6) 0.030(3) Uani 1 1 d . . . . .
C2 C 1.1350(16) 0.1271(8) 0.0753(6) 0.028(2) Uani 1 1 d . . . . .
O1 O 0.9152(13) 0.0246(5) 0.3192(5) 0.038(2) Uani 1 1 d . . . . .
C1 C 0.9525(15) 0.0463(7) 0.2646(6) 0.024(2) Uani 1 1 d . . . . .
C6 C 0.9088(14) 0.2260(7) 0.2159(6) 0.0230(16) Uani 1 1 d . . . . .
O4 O 1.1880(13) -0.1186(6) 0.1029(5) 0.052(2) Uani 1 1 d . . . . .
W2 W 0.29092(6) 0.57864(3) 0.17394(2) 0.01924(12) Uani 1 1 d . . . . .
S3 S 0.2169(5) 0.8384(2) 0.32402(18) 0.0459(9) Uani 1 1 d . . . . .
O6 O 0.4855(12) 0.5332(5) 0.3313(4) 0.0354(19) Uani 1 1 d . . . . .
C17 C 0.1333(16) 0.6061(8) 0.0776(6) 0.028(2) Uani 1 1 d . . . . .
C18 C 0.5353(16) 0.5310(8) 0.1129(6) 0.027(2) Uani 1 1 d . . . . .
C19 C 0.0302(17) 0.6154(8) 0.2287(6) 0.031(3) Uani 1 1 d . . . . .
C20 C 0.4326(14) 0.7199(7) 0.2132(6) 0.0230(16) Uani 1 1 d . . . . .
C16 C 0.4200(15) 0.5510(7) 0.2752(6) 0.025(2) Uani 1 1 d . . . . .
O8 O 0.6644(12) 0.4984(6) 0.0769(5) 0.043(2) Uani 1 1 d . . . . .
O7 O 0.0360(12) 0.6226(6) 0.0275(5) 0.044(2) Uani 1 1 d . . . . .
C15 C 0.1908(14) 0.4464(8) 0.1453(6) 0.023(2) Uani 1 1 d . . . . .
S4 S 0.2286(6) 0.9273(3) 0.5047(2) 0.0529(9) Uani 1 1 d . . . . .
N1 N 0.7863(12) 0.2764(6) 0.1820(5) 0.0242(19) Uani 1 1 d . . . . .
O9 O -0.1208(11) 0.6312(7) 0.2547(5) 0.049(2) Uani 1 1 d . . . . .
N2 N 0.5381(13) 0.7691(6) 0.1763(5) 0.028(2) Uani 1 1 d . . . . .
C23 C 0.4222(15) 0.7678(7) 0.2978(6) 0.026(2) Uani 1 1 d . . . . .
C7 C 0.7112(16) 0.2518(8) 0.1008(6) 0.030(3) Uani 1 1 d . . . . .
H7A H 0.777606 0.195502 0.074823 0.044 Uiso 1 1 calc R U . . .
H7B H 0.741965 0.302512 0.076069 0.044 Uiso 1 1 calc R U . . .
H7C H 0.563297 0.240872 0.096730 0.044 Uiso 1 1 calc R U . . .
C9 C 0.9670(15) 0.2664(7) 0.2990(6) 0.023(2) Uani 1 1 d . . . . .
C11 C 0.9741(17) 0.3143(7) 0.4341(6) 0.028(2) Uani 1 1 d . . . . .
C10 C 0.8703(17) 0.2595(8) 0.3623(6) 0.031(3) Uani 1 1 d . . . . .
H10 H 0.749710 0.223389 0.360425 0.038 Uiso 1 1 calc R U . . .
O10 O 0.1480(13) 0.3685(6) 0.1308(5) 0.042(2) Uani 1 1 d . . . . .
C25 C 0.4905(17) 0.8177(8) 0.4301(6) 0.033(3) Uani 1 1 d . . . . .
C8 C 0.7038(17) 0.3648(8) 0.2223(7) 0.036(3) Uani 1 1 d . . . . .
H8A H 0.710534 0.367746 0.278049 0.054 Uiso 1 1 calc R U . . .
H8B H 0.561571 0.369392 0.202948 0.054 Uiso 1 1 calc R U . . .
H8C H 0.784383 0.416205 0.212693 0.054 Uiso 1 1 calc R U . . .
C12 C 1.1403(18) 0.3616(8) 0.4199(6) 0.035(3) Uani 1 1 d . . . . .
C22 C 0.6448(19) 0.8581(8) 0.2099(8) 0.042(3) Uani 1 1 d . . . . .
H22A H 0.558393 0.908966 0.200904 0.062 Uiso 1 1 calc R U . . .
H22B H 0.772916 0.860310 0.185522 0.062 Uiso 1 1 calc R U . . .
H22C H 0.674160 0.864327 0.265747 0.062 Uiso 1 1 calc R U . . .
C28 C 0.439(2) 0.8959(9) 0.5557(7) 0.044(3) Uani 1 1 d . . . . .
H28 H 0.463550 0.916758 0.610224 0.053 Uiso 1 1 calc R U . . .
C26 C 0.3102(18) 0.8627(8) 0.4199(7) 0.035(3) Uani 1 1 d . . . . .
C24 C 0.5526(17) 0.7628(7) 0.3594(6) 0.030(3) Uani 1 1 d . . . . .
H24 H 0.672016 0.726668 0.355875 0.036 Uiso 1 1 calc R U . . .
C27 C 0.5676(19) 0.8388(9) 0.5115(7) 0.043(3) Uani 1 1 d . . . . .
H27 H 0.690496 0.815728 0.531018 0.051 Uiso 1 1 calc R U . . .
S2 S 1.2673(6) 0.4266(3) 0.50282(19) 0.0514(9) Uani 1 1 d . . . . .
C21 C 0.5651(18) 0.7382(8) 0.0928(7) 0.035(3) Uani 1 1 d . . . . .
H21A H 0.701428 0.712747 0.085719 0.053 Uiso 1 1 calc R U . . .
H21B H 0.549769 0.791001 0.068208 0.053 Uiso 1 1 calc R U . . .
H21C H 0.461926 0.690478 0.068924 0.053 Uiso 1 1 calc R U . . .
C13 C 0.9434(18) 0.3336(8) 0.5156(7) 0.039(3) Uani 1 1 d . . . . .
H13 H 0.834676 0.308372 0.537108 0.047 Uiso 1 1 calc R U . . .
C14 C 1.090(2) 0.3927(9) 0.5576(7) 0.044(3) Uani 1 1 d . . . . .
H14 H 1.094166 0.413317 0.612337 0.053 Uiso 1 1 calc R U . . .

loop_
_atom_site_aniso_label
_atom_site_aniso_U_11
_atom_site_aniso_U_22
_atom_site_aniso_U_33
_atom_site_aniso_U_23
_atom_site_aniso_U_13
_atom_site_aniso_U_12
W1 0.0121(2) 0.0230(2) 0.0251(3) 0.00561(18) 0.00050(17) 0.00147(16)
S1 0.0386(18) 0.054(2) 0.0317(17) 0.0064(15) 0.0016(13) -0.0226(15)
C3 0.025(6) 0.019(5) 0.031(6) 0.015(5) 0.004(5) 0.003(4)
O3 0.021(4) 0.050(5) 0.038(5) 0.001(4) -0.006(4) -0.003(4)
C5 0.022(6) 0.043(7) 0.028(6) 0.013(5) 0.006(5) -0.001(5)
O5 0.018(4) 0.081(7) 0.047(6) 0.003(5) -0.010(4) 0.002(4)
O2 0.042(5) 0.053(6) 0.037(5) 0.013(4) 0.010(4) -0.006(4)
C4 0.015(5) 0.036(7) 0.036(7) 0.001(5) -0.005(5) 0.000(5)
C2 0.022(6) 0.033(6) 0.032(7) 0.012(5) 0.005(5) -0.004(5)
O1 0.053(5) 0.030(5) 0.034(5) 0.014(4) 0.012(4) 0.008(4)
C1 0.023(5) 0.019(5) 0.032(6) 0.012(5) 0.002(5) 0.007(4)
C6 0.015(4) 0.029(4) 0.028(4) 0.012(3) 0.004(3) 0.005(3)
O4 0.044(5) 0.036(5) 0.068(6) -0.006(5) -0.005(5) 0.022(4)
W2 0.0125(2) 0.0243(2) 0.0220(2) 0.00749(18) 0.00161(16) 0.00230(16)
S3 0.0433(19) 0.057(2) 0.0350(18) 0.0064(15) 0.0000(14) 0.0299(16)
O6 0.043(5) 0.032(4) 0.030(5) 0.012(4) -0.015(4) -0.006(4)
C17 0.025(6) 0.041(7) 0.019(6) 0.006(5) 0.002(5) 0.011(5)
C18 0.021(6) 0.038(7) 0.026(6) 0.017(5) -0.001(5) 0.005(5)
C19 0.026(6) 0.048(7) 0.020(6) 0.007(5) 0.000(5) 0.004(5)
C20 0.015(4) 0.029(4) 0.028(4) 0.012(3) 0.004(3) 0.005(3)
C16 0.021(5) 0.025(6) 0.028(6) 0.003(5) 0.000(5) -0.005(4)
O8 0.036(5) 0.060(6) 0.041(5) 0.019(4) 0.021(4) 0.025(4)
O7 0.034(5) 0.071(6) 0.030(5) 0.017(4) 0.000(4) 0.019(4)
C15 0.011(5) 0.037(7) 0.026(6) 0.019(5) -0.003(4) -0.001(4)
S4 0.059(2) 0.059(2) 0.039(2) 0.0040(17) 0.0168(17) 0.0229(18)
N1 0.016(4) 0.025(5) 0.034(5) 0.013(4) -0.004(4) 0.003(3)
O9 0.012(4) 0.089(7) 0.043(5) 0.006(5) 0.012(4) 0.012(4)
N2 0.030(5) 0.023(5) 0.033(5) 0.010(4) 0.007(4) 0.001(4)
C23 0.020(5) 0.028(6) 0.030(6) 0.006(5) 0.003(4) 0.001(4)
C7 0.029(6) 0.031(6) 0.030(6) 0.011(5) -0.006(5) 0.003(5)
C9 0.022(5) 0.021(5) 0.026(6) 0.007(4) 0.001(4) -0.003(4)
C11 0.036(6) 0.023(6) 0.028(6) 0.010(5) -0.003(5) 0.002(5)
C10 0.033(6) 0.033(6) 0.027(6) 0.007(5) -0.002(5) 0.000(5)
O10 0.053(5) 0.037(5) 0.035(5) 0.012(4) -0.007(4) -0.022(4)
C25 0.032(6) 0.039(7) 0.028(6) 0.010(5) -0.001(5) -0.001(5)
C8 0.033(7) 0.028(6) 0.047(8) 0.011(5) -0.002(5) 0.012(5)
C12 0.039(7) 0.037(7) 0.027(6) 0.008(5) -0.007(5) -0.009(5)
C22 0.044(8) 0.036(7) 0.049(8) 0.018(6) 0.005(6) -0.007(6)
C28 0.059(9) 0.040(7) 0.033(7) 0.005(6) 0.011(6) 0.002(6)
C26 0.040(7) 0.026(6) 0.044(7) 0.016(5) 0.010(6) 0.016(5)
C24 0.029(6) 0.028(6) 0.032(6) 0.003(5) 0.009(5) 0.011(5)
C27 0.037(7) 0.046(8) 0.041(8) 0.004(6) -0.006(6) 0.002(6)
S2 0.056(2) 0.059(2) 0.0336(18) 0.0046(16) -0.0106(16) -0.0224(17)
C21 0.042(7) 0.030(6) 0.041(7) 0.019(5) 0.016(6) 0.001(5)
C13 0.036(7) 0.040(7) 0.043(8) 0.017(6) 0.000(6) -0.003(5)
C14 0.050(8) 0.055(8) 0.023(6) 0.003(6) -0.006(6) -0.001(6)

loop_
_atom_type_symbol
_atom_type_description
_atom_type_scat_dispersion_real
_atom_type_scat_dispersion_imag
_atom_type_scat_source
C C 0.0033 0.0016 'International Tables Vol C Tables 4.2.6.8 and 6.1.1.4'
H H 0.0000 0.0000 'International Tables Vol C Tables 4.2.6.8 and 6.1.1.4'
N N 0.0061 0.0033 'International Tables Vol C Tables 4.2.6.8 and 6.1.1.4'
O O 0.0106 0.0060 'International Tables Vol C Tables 4.2.6.8 and 6.1.1.4'
S S 0.1246 0.1234 'International Tables Vol C Tables 4.2.6.8 and 6.1.1.4'
W W -0.8490 6.8722 'International Tables Vol C Tables 4.2.6.8 and 6.1.1.4'

loop_
_geom_angle_atom_site_label_1
_geom_angle_atom_site_label_2
_geom_angle_atom_site_label_3
_geom_angle
_geom_angle_site_symmetry_1
_geom_angle_site_symmetry_3
_geom_angle_publ_flag
C4 W1 C5 89.2(4) . . ?
C4 W1 C2 90.8(5) . . ?
C5 W1 C2 87.6(4) . . ?
C4 W1 C1 89.8(4) . . ?
C5 W1 C1 87.8(4) . . ?
C2 W1 C1 175.4(4) . . ?
C4 W1 C3 87.3(4) . . ?
C5 W1 C3 176.1(4) . . ?
C2 W1 C3 94.3(4) . . ?
C1 W1 C3 90.2(4) . . ?
C4 W1 C6 177.1(4) . . ?
C5 W1 C6 92.3(4) . . ?
C2 W1 C6 91.7(4) . . ?
C1 W1 C6 87.8(4) . . ?
C3 W1 C6 91.0(4) . . ?
C12 S1 C9 90.8(5) . . ?
O3 C3 W1 178.5(9) . . ?
O5 C5 W1 175.6(10) . . ?
O4 C4 W1 179.1(10) . . ?
O2 C2 W1 177.6(9) . . ?
O1 C1 W1 177.4(9) . . ?
N1 C6 C9 114.7(9) . . ?
N1 C6 W1 129.3(8) . . ?
C9 C6 W1 116.0(6) . . ?
C15 W2 C18 85.3(4) . . ?
C15 W2 C19 89.6(4) . . ?
C18 W2 C19 174.4(4) . . ?
C15 W2 C17 91.1(4) . . ?
C18 W2 C17 92.0(4) . . ?
C19 W2 C17 85.7(4) . . ?
C15 W2 C16 87.2(4) . . ?
C18 W2 C16 93.5(4) . . ?
C19 W2 C16 88.5(4) . . ?
C17 W2 C16 174.0(4) . . ?
C15 W2 C20 173.4(4) . . ?
C18 W2 C20 91.7(4) . . ?
C19 W2 C20 93.6(4) . . ?
C17 W2 C20 94.8(4) . . ?
C16 W2 C20 87.1(4) . . ?
C26 S3 C23 91.1(5) . . ?
O7 C17 W2 175.5(9) . . ?
O8 C18 W2 175.0(10) . . ?
O9 C19 W2 175.1(10) . . ?
N2 C20 C23 111.8(9) . . ?
N2 C20 W2 130.8(8) . . ?
C23 C20 W2 117.2(7) . . ?
O6 C16 W2 177.3(9) . . ?
O10 C15 W2 174.7(8) . . ?
C26 S4 C28 90.3(6) . . ?
C6 N1 C7 124.6(9) . . ?
C6 N1 C8 123.7(9) . . ?
C7 N1 C8 111.6(8) . . ?
C20 N2 C22 126.6(9) . . ?
C20 N2 C21 121.9(9) . . ?
C22 N2 C21 111.4(9) . . ?
C24 C23 C20 128.9(9) . . ?
C24 C23 S3 112.4(8) . . ?
C20 C23 S3 118.7(7) . . ?
C10 C9 C6 129.5(9) . . ?
C10 C9 S1 112.4(8) . . ?
C6 C9 S1 118.0(7) . . ?
C12 C11 C13 111.4(10) . . ?
C12 C11 C10 111.7(10) . . ?
C13 C11 C10 136.8(11) . . ?
C9 C10 C11 112.1(10) . . ?
C26 C25 C24 112.6(10) . . ?
C26 C25 C27 110.9(11) . . ?
C24 C25 C27 136.5(11) . . ?
C11 C12 S2 113.3(9) . . ?
C11 C12 S1 113.0(8) . . ?
S2 C12 S1 133.8(7) . . ?
C27 C28 S4 114.5(10) . . ?
C25 C26 S4 113.5(9) . . ?
C25 C26 S3 111.5(9) . . ?
S4 C26 S3 134.9(7) . . ?
C23 C24 C25 112.4(9) . . ?
C28 C27 C25 110.7(11) . . ?
C14 S2 C12 90.1(6) . . ?
C14 C13 C11 111.3(11) . . ?
C13 C14 S2 113.9(9) . . ?

loop_
_geom_bond_atom_site_label_1
_geom_bond_atom_site_label_2
_geom_bond_distance
_geom_bond_site_symmetry_2
_geom_bond_publ_flag
W1 C4 2.031(12) . ?
W1 C5 2.034(11) . ?
W1 C2 2.037(11) . ?
W1 C1 2.042(11) . ?
W1 C3 2.058(11) . ?
W1 C6 2.261(10) . ?
S1 C12 1.730(12) . ?
S1 C9 1.756(10) . ?
C3 O3 1.142(12) . ?
C5 O5 1.152(13) . ?
O2 C2 1.144(12) . ?
C4 O4 1.143(13) . ?
O1 C1 1.132(12) . ?
C6 N1 1.305(12) . ?
C6 C9 1.484(14) . ?
W2 C15 2.008(11) . ?
W2 C18 2.045(11) . ?
W2 C19 2.050(11) . ?
W2 C17 2.055(11) . ?
W2 C16 2.058(11) . ?
W2 C20 2.231(10) . ?
S3 C26 1.726(12) . ?
S3 C23 1.738(10) . ?
O6 C16 1.141(12) . ?
C17 O7 1.131(12) . ?
C18 O8 1.144(12) . ?
C19 O9 1.130(12) . ?
C20 N2 1.313(13) . ?
C20 C23 1.518(15) . ?
C15 O10 1.155(12) . ?
S4 C26 1.718(12) . ?
S4 C28 1.721(14) . ?
N1 C7 1.456(13) . ?
N1 C8 1.472(13) . ?
N2 C22 1.473(14) . ?
N2 C21 1.477(14) . ?
C23 C24 1.356(15) . ?
C9 C10 1.357(15) . ?
C11 C12 1.367(15) . ?
C11 C13 1.441(16) . ?
C11 C10 1.467(15) . ?
C25 C26 1.382(15) . ?
C25 C24 1.423(15) . ?
C25 C27 1.462(16) . ?
C12 S2 1.723(11) . ?
C28 C27 1.362(17) . ?
S2 C14 1.717(14) . ?
C13 C14 1.360(17) . ?

loop_
_geom_torsion_atom_site_label_1
_geom_torsion_atom_site_label_2
_geom_torsion_atom_site_label_3
_geom_torsion_atom_site_label_4
_geom_torsion
_geom_torsion_site_symmetry_1
_geom_torsion_site_symmetry_2
_geom_torsion_site_symmetry_3
_geom_torsion_site_symmetry_4
_geom_torsion_publ_flag
C9 C6 N1 C7 179.0(9) . . . . ?
W1 C6 N1 C7 -3.7(15) . . . . ?
C9 C6 N1 C8 -2.2(14) . . . . ?
W1 C6 N1 C8 175.1(8) . . . . ?
C23 C20 N2 C22 2.7(14) . . . . ?
W2 C20 N2 C22 -172.8(8) . . . . ?
C23 C20 N2 C21 -178.3(9) . . . . ?
W2 C20 N2 C21 6.3(15) . . . . ?
N2 C20 C23 C24 -88.7(14) . . . . ?
W2 C20 C23 C24 87.4(12) . . . . ?
N2 C20 C23 S3 92.6(10) . . . . ?
W2 C20 C23 S3 -91.3(8) . . . . ?
C26 S3 C23 C24 0.6(9) . . . . ?
C26 S3 C23 C20 179.6(9) . . . . ?
N1 C6 C9 C10 87.0(14) . . . . ?
W1 C6 C9 C10 -90.6(12) . . . . ?
N1 C6 C9 S1 -88.4(10) . . . . ?
W1 C6 C9 S1 94.0(8) . . . . ?
C12 S1 C9 C10 0.6(9) . . . . ?
C12 S1 C9 C6 176.7(8) . . . . ?
C6 C9 C10 C11 -177.1(10) . . . . ?
S1 C9 C10 C11 -1.5(12) . . . . ?
C12 C11 C10 C9 1.8(14) . . . . ?
C13 C11 C10 C9 179.4(12) . . . . ?
C13 C11 C12 S2 2.0(13) . . . . ?
C10 C11 C12 S2 -179.8(8) . . . . ?
C13 C11 C12 S1 -179.6(8) . . . . ?
C10 C11 C12 S1 -1.4(13) . . . . ?
C9 S1 C12 C11 0.5(9) . . . . ?
C9 S1 C12 S2 178.5(10) . . . . ?
C26 S4 C28 C27 -0.1(11) . . . . ?
C24 C25 C26 S4 178.6(8) . . . . ?
C27 C25 C26 S4 -1.0(13) . . . . ?
C24 C25 C26 S3 -0.3(13) . . . . ?
C27 C25 C26 S3 -179.9(9) . . . . ?
C28 S4 C26 C25 0.7(10) . . . . ?
C28 S4 C26 S3 179.2(10) . . . . ?
C23 S3 C26 C25 -0.2(9) . . . . ?
C23 S3 C26 S4 -178.7(10) . . . . ?
C20 C23 C24 C25 -179.7(10) . . . . ?
S3 C23 C24 C25 -0.9(13) . . . . ?
C26 C25 C24 C23 0.8(15) . . . . ?
C27 C25 C24 C23 -179.7(13) . . . . ?
S4 C28 C27 C25 -0.5(15) . . . . ?
C26 C25 C27 C28 1.0(15) . . . . ?
C24 C25 C27 C28 -178.5(13) . . . . ?
C11 C12 S2 C14 -1.7(10) . . . . ?
S1 C12 S2 C14 -179.7(10) . . . . ?
C12 C11 C13 C14 -1.2(15) . . . . ?
C10 C11 C13 C14 -178.8(12) . . . . ?
C11 C13 C14 S2 -0.1(14) . . . . ?
C12 S2 C14 C13 1.0(11) . . . . ?
